data_4326371
loop_
_publ_author_name
'Maria E. Carroll'
'Bryan E. Barton'
'Danielle L. Gray'
'Amanda E. Mack'
'Thomas B. Rauchfuss'

_publ_contact_author
; 
Danielle L. Gray 
University of Illinois 
School of Chemical Sciences, Box 59-1 
505 South Mathews Avenue 
Urbana, Illinois  61801 
USA 
;
_publ_contact_author_email dgray@illinois.edu
_publ_contact_author_fax '1  217 244 8068'
_publ_contact_author_phone '1  217 244 1708'
_publ_section_title
;
 Active-Site Models for the Nickel-Iron Hydrogenases: Effects of Ligands
 on Reactivity and Catalytic Properties
;
_journal_name_full 'Inorganic Chemistry'
_journal_page_first 9554
_journal_page_last 9563
_journal_paper_doi 10.1021/ic2012759
_journal_volume 50
_journal_year 2011
_chemical_formula_moiety 'C31 H29 Fe Ni O3 P2 S2, B2 F6 H O, C H2 Cl2 '
_chemical_formula_sum 'C32 H32 B2 Cl2 F6 Fe Ni O4 P2 S2'
_chemical_formula_weight 927.72
_chemical_name_systematic
; 
? 
;
_space_group_IT_number 14
_symmetry_cell_setting monoclinic
_symmetry_space_group_name_Hall '-P 2yn'
_symmetry_space_group_name_H-M 'P 1 21/n 1'
_atom_sites_solution_hydrogens geom
_atom_sites_solution_primary direct
_atom_sites_solution_secondary difmap
_audit_creation_method SHELXL-97
_audit_update_record
; 
? 
;
_cell_angle_alpha 90.00
_cell_angle_beta 95.5150(10)
_cell_angle_gamma 90.00
_cell_formula_units_Z 4
_cell_length_a 11.3688(11)
_cell_length_b 18.8598(19)
_cell_length_c 17.8586(18)
_cell_measurement_reflns_used 9238
_cell_measurement_temperature 193(2)
_cell_measurement_theta_max 25.13
_cell_measurement_theta_min 2.29
_cell_volume 3811.4(7)
_computing_cell_refinement 'SAINT V7.68A (Bruker, 2005)'
_computing_data_collection 'APEX2 V2010.11-3 (Bruker, 2010)'
_computing_data_reduction
; 
SAINT V7.68A, XPREP V2005/2, SADABS V2007/4, TWINABS V2007/5 
(Bruker, 2005 & 2007) 
;
_computing_molecular_graphics
; 
SHELXTL V6.12 (Bruker, 2005), CrystalMaker v2.1.3 (CrystalMaker, 1994) 
;
_computing_publication_material 'XCIF V6.12 (Bruker, 2005)'
_computing_structure_refinement 'SHELXTL V6.12 (Bruker, 2005)'
_computing_structure_solution 'SHELXTL V6.12 (Bruker, 2005)'
_diffrn_ambient_temperature 193(2)
_diffrn_measured_fraction_theta_full 0.997
_diffrn_measured_fraction_theta_max 0.997
_diffrn_measurement_device 'Siemens Platform/ApexII CCD'
_diffrn_measurement_method 'profile data from \f and \w scans'
_diffrn_radiation_monochromator graphite
_diffrn_radiation_source 'normal-focus sealed tube'
_diffrn_radiation_type MoK\a
_diffrn_radiation_wavelength 0.71073
_diffrn_radiation_wavelength_id bm58nas
_diffrn_reflns_av_R_equivalents 0.0452
_diffrn_reflns_av_sigmaI/netI 0.0315
_diffrn_reflns_limit_h_max 13
_diffrn_reflns_limit_h_min -13
_diffrn_reflns_limit_k_max 22
_diffrn_reflns_limit_k_min -22
_diffrn_reflns_limit_l_max 21
_diffrn_reflns_limit_l_min -21
_diffrn_reflns_number 42060
_diffrn_reflns_theta_full 25.38
_diffrn_reflns_theta_max 25.38
_diffrn_reflns_theta_min 1.57
_exptl_absorpt_coefficient_mu 1.274
_exptl_absorpt_correction_T_max 0.9195
_exptl_absorpt_correction_T_min 0.7723
_exptl_absorpt_correction_type integration
_exptl_absorpt_process_details 'SHELXTL/XPREP V2005/2 (Bruker, 2005)'
_exptl_crystal_colour brown
_exptl_crystal_density_diffrn 1.617
_exptl_crystal_description plate
_exptl_crystal_F_000 1880
_exptl_crystal_id bm58nas
_exptl_crystal_preparation
; 
The data crystal was mounted using oil (Parantone-N, Exxon) to a 
0.3 mm cryo-loop (Hampton Research) with the (1 0 1) scattering 
planes roughly normal to the spindle axis. 
;
_exptl_crystal_size_max 0.29
_exptl_crystal_size_mid 0.159
_exptl_crystal_size_min 0.132
_refine_diff_density_max 0.807
_refine_diff_density_min -0.606
_refine_diff_density_rms 0.072
_refine_ls_extinction_method none
_refine_ls_goodness_of_fit_ref 1.017
_refine_ls_hydrogen_treatment mixed
_refine_ls_matrix_type full
_refine_ls_number_parameters 503
_refine_ls_number_reflns 6999
_refine_ls_number_restraints 67
_refine_ls_restrained_S_all 1.038
_refine_ls_R_factor_all 0.0519
_refine_ls_R_factor_gt 0.0395
_refine_ls_shift/su_max 0.000
_refine_ls_shift/su_mean 0.000
_refine_ls_structure_factor_coef Fsqd
_refine_ls_weighting_details 'calc w=1/[\s^2^(Fo^2^)+(0.1000P)^2^+0.0000P] where P=(Fo^2^+2Fc^2^)/3'
_refine_ls_weighting_scheme calc
_refine_ls_wR_factor_gt 0.1260
_refine_ls_wR_factor_ref 0.1372
_reflns_number_gt 5676
_reflns_number_total 6999
_reflns_threshold_expression >2sigma(I)
_cod_data_source_file ic2012759_si_002_2.cif
_cod_data_source_block bm58nas
_cod_original_sg_symbol_H-M 'P 1 21/n 1 '
_cod_database_code 4326371

loop_
_symmetry_equiv_pos_as_xyz
'x, y, z'
'-x+1/2, y+1/2, -z+1/2'
'-x, -y, -z'
'x-1/2, -y-1/2, z-1/2'

loop_
_atom_site_label
_atom_site_type_symbol
_atom_site_fract_x
_atom_site_fract_y
_atom_site_fract_z
_atom_site_U_iso_or_equiv
_atom_site_adp_type
_atom_site_occupancy
_atom_site_symmetry_multiplicity
_atom_site_calc_flag
_atom_site_refinement_flags
_atom_site_disorder_assembly
_atom_site_disorder_group
Ni1 Ni 0.50664(3) 0.23540(2) 0.23078(2) 0.02252(14) Uani 1 1 d . . .
Fe1 Fe 0.31435(4) 0.20314(3) 0.29056(3) 0.02920(15) Uani 1 1 d . . .
H1 H 0.345(3) 0.2474(19) 0.220(2) 0.044 Uiso 1 1 d . . .
P1 P 0.56484(7) 0.34309(4) 0.21632(5) 0.0256(2) Uani 1 1 d . . .
P2 P 0.52077(7) 0.21807(4) 0.11258(5) 0.0262(2) Uani 1 1 d . . .
S1 S 0.48514(7) 0.25185(5) 0.35048(4) 0.0277(2) Uani 1 1 d . . .
S2 S 0.45766(7) 0.12488(4) 0.25545(5) 0.0302(2) Uani 1 1 d . . .
O1 O 0.2546(3) 0.1203(2) 0.4226(2) 0.0826(12) Uani 1 1 d . . .
O2 O 0.1319(2) 0.15023(17) 0.17710(17) 0.0590(8) Uani 1 1 d . . .
O3 O 0.1722(2) 0.32725(16) 0.32014(18) 0.0564(8) Uani 1 1 d . . .
C1 C 0.7047(3) 0.37071(17) 0.26514(18) 0.0279(7) Uani 1 1 d . . .
C2 C 0.7376(3) 0.44246(18) 0.26397(19) 0.0349(8) Uani 1 1 d . . .
H2 H 0.6855 0.4767 0.2400 0.042 Uiso 1 1 calc R . .
C3 C 0.8465(3) 0.4627(2) 0.2979(2) 0.0420(9) Uani 1 1 d . . .
H3 H 0.8692 0.5112 0.2973 0.050 Uiso 1 1 calc R . .
C4 C 0.9228(3) 0.4134(2) 0.3328(2) 0.0428(9) Uani 1 1 d . . .
H4 H 0.9976 0.4279 0.3559 0.051 Uiso 1 1 calc R . .
C5 C 0.8904(3) 0.3423(2) 0.3340(2) 0.0413(9) Uani 1 1 d . . .
H5 H 0.9429 0.3082 0.3578 0.050 Uiso 1 1 calc R . .
C6 C 0.7809(3) 0.32166(18) 0.3004(2) 0.0330(8) Uani 1 1 d . . .
H6 H 0.7582 0.2732 0.3016 0.040 Uiso 1 1 calc R . .
C7 C 0.4566(3) 0.40549(17) 0.24630(19) 0.0301(7) Uani 1 1 d . . .
C8 C 0.4666(3) 0.43007(19) 0.3200(2) 0.0396(8) Uani 1 1 d . . .
H8 H 0.5343 0.4178 0.3529 0.048 Uiso 1 1 calc R . .
C9 C 0.3802(4) 0.4718(2) 0.3460(2) 0.0480(10) Uani 1 1 d . . .
H9 H 0.3885 0.4882 0.3965 0.058 Uiso 1 1 calc R . .
C10 C 0.2813(4) 0.4900(2) 0.2987(3) 0.0540(11) Uani 1 1 d . . .
H10 H 0.2206 0.5179 0.3169 0.065 Uiso 1 1 calc R . .
C11 C 0.2714(4) 0.4673(2) 0.2256(3) 0.0543(11) Uani 1 1 d . . .
H11 H 0.2046 0.4811 0.1927 0.065 Uiso 1 1 calc R . .
C12 C 0.3576(3) 0.4244(2) 0.1986(2) 0.0425(9) Uani 1 1 d . . .
H12 H 0.3489 0.4082 0.1480 0.051 Uiso 1 1 calc R . .
C13 C 0.5828(3) 0.35843(18) 0.11619(19) 0.0340(8) Uani 1 1 d . . .
H13A H 0.5575 0.4073 0.1022 0.041 Uiso 1 1 calc R . .
H13B H 0.6671 0.3535 0.1076 0.041 Uiso 1 1 calc R . .
C14 C 0.5092(3) 0.30531(19) 0.06687(19) 0.0348(8) Uani 1 1 d . . .
H14A H 0.5387 0.3026 0.0166 0.042 Uiso 1 1 calc R . .
H14B H 0.4255 0.3207 0.0604 0.042 Uiso 1 1 calc R . .
C15 C 0.6602(3) 0.18026(17) 0.09105(18) 0.0288(7) Uani 1 1 d . . .
C16 C 0.6900(3) 0.1775(2) 0.0171(2) 0.0400(9) Uani 1 1 d . . .
H16 H 0.6370 0.1956 -0.0227 0.048 Uiso 1 1 calc R . .
C17 C 0.7973(4) 0.1483(2) 0.0018(2) 0.0505(10) Uani 1 1 d . . .
H17 H 0.8181 0.1471 -0.0485 0.061 Uiso 1 1 calc R . .
C18 C 0.8747(3) 0.1209(2) 0.0597(2) 0.0465(10) Uani 1 1 d . . .
H18 H 0.9476 0.1006 0.0489 0.056 Uiso 1 1 calc R . .
C19 C 0.8454(3) 0.1231(2) 0.1322(2) 0.0424(9) Uani 1 1 d . . .
H19 H 0.8984 0.1044 0.1718 0.051 Uiso 1 1 calc R . .
C20 C 0.7380(3) 0.15283(19) 0.14855(19) 0.0334(8) Uani 1 1 d . . .
H20 H 0.7182 0.1542 0.1990 0.040 Uiso 1 1 calc R . .
C21 C 0.4085(3) 0.16223(18) 0.06243(18) 0.0302(7) Uani 1 1 d . . .
C22 C 0.4287(3) 0.08934(19) 0.0574(2) 0.0366(8) Uani 1 1 d . . .
H22 H 0.5014 0.0696 0.0785 0.044 Uiso 1 1 calc R . .
C23 C 0.3421(3) 0.0457(2) 0.0215(2) 0.0450(9) Uani 1 1 d . . .
H23 H 0.3561 -0.0037 0.0179 0.054 Uiso 1 1 calc R . .
C24 C 0.2363(3) 0.0737(2) -0.0088(2) 0.0471(10) Uani 1 1 d . . .
H24 H 0.1776 0.0436 -0.0333 0.057 Uiso 1 1 calc R . .
C25 C 0.2156(3) 0.1454(2) -0.0038(2) 0.0492(10) Uani 1 1 d . . .
H25 H 0.1426 0.1645 -0.0249 0.059 Uiso 1 1 calc R . .
C26 C 0.3007(3) 0.1899(2) 0.0319(2) 0.0426(9) Uani 1 1 d . . .
H26 H 0.2854 0.2393 0.0356 0.051 Uiso 1 1 calc R . .
C27 C 0.5584(3) 0.1744(2) 0.3945(2) 0.0395(9) Uani 1 1 d . . .
H27A H 0.6443 0.1839 0.4032 0.047 Uiso 1 1 calc R . .
H27B H 0.5286 0.1665 0.4441 0.047 Uiso 1 1 calc R . .
C28 C 0.5390(3) 0.10765(19) 0.3475(2) 0.0401(9) Uani 1 1 d . . .
H28A H 0.4944 0.0729 0.3752 0.048 Uiso 1 1 calc R . .
H28B H 0.6166 0.0864 0.3398 0.048 Uiso 1 1 calc R . .
C29 C 0.2776(3) 0.1507(2) 0.3717(2) 0.0464(10) Uani 1 1 d . . .
C30 C 0.2013(3) 0.1691(2) 0.2223(2) 0.0399(9) Uani 1 1 d . . .
C31 C 0.2272(3) 0.2783(2) 0.3091(2) 0.0375(8) Uani 1 1 d . . .
Cl1 Cl 0.4323(3) 0.19965(12) 0.6098(2) 0.1300(12) Uani 0.800(4) 1 d PDU A 1
Cl2 Cl 0.5492(2) 0.07212(11) 0.56724(11) 0.1012(9) Uani 0.800(4) 1 d PDU A 1
C32 C 0.4589(10) 0.1108(4) 0.6283(6) 0.096(3) Uani 0.800(4) 1 d PDU A 1
H32A H 0.3826 0.0852 0.6249 0.116 Uiso 0.800(4) 1 calc PR A 1
H32B H 0.4962 0.1057 0.6804 0.116 Uiso 0.800(4) 1 calc PR A 1
Cl1B Cl 0.5923(12) 0.2002(7) 0.6105(7) 0.153(5) Uani 0.200(4) 1 d PDU A 2
Cl2B Cl 0.4189(9) 0.0940(6) 0.5917(7) 0.114(4) Uani 0.200(4) 1 d PDU A 2
C32B C 0.459(2) 0.1724(16) 0.637(2) 0.104(5) Uani 0.200(4) 1 d PDU A 2
H32C H 0.3977 0.2090 0.6245 0.125 Uiso 0.200(4) 1 calc PR A 2
H32D H 0.4651 0.1649 0.6926 0.125 Uiso 0.200(4) 1 calc PR A 2
B1 B 0.9425(4) 0.1228(3) 0.3551(3) 0.0442(11) Uani 1 1 d . . .
F1 F 0.9996(3) 0.08667(17) 0.30338(15) 0.0829(9) Uani 1 1 d . . .
F2 F 1.0070(3) 0.18131(15) 0.37623(17) 0.0798(9) Uani 1 1 d . . .
F3 F 0.8301(2) 0.13754(17) 0.32962(16) 0.0768(9) Uani 1 1 d . . .
O4 O 0.9424(2) 0.07493(17) 0.42400(17) 0.0523(8) Uani 1 1 d . . .
H4O H 1.000(4) 0.056(3) 0.424(3) 0.079 Uiso 1 1 d . . .
B2 B 0.8366(4) 0.0505(2) 0.4637(3) 0.0428(10) Uani 1 1 d . . .
F5 F 0.8830(2) 0.01108(14) 0.52662(13) 0.0580(6) Uani 1 1 d . . .
F6 F 0.7785(2) 0.10831(13) 0.48783(14) 0.0575(6) Uani 1 1 d . . .
F7 F 0.7634(2) 0.00860(14) 0.41800(16) 0.0724(8) Uani 1 1 d . . .

loop_
_atom_site_aniso_label
_atom_site_aniso_U_11
_atom_site_aniso_U_22
_atom_site_aniso_U_33
_atom_site_aniso_U_23
_atom_site_aniso_U_13
_atom_site_aniso_U_12
Ni1 0.0221(2) 0.0240(2) 0.0215(2) 0.00290(15) 0.00226(16) -0.00040(15)
Fe1 0.0215(3) 0.0343(3) 0.0321(3) 0.0059(2) 0.00381(19) -0.00131(19)
P1 0.0267(4) 0.0232(4) 0.0270(4) 0.0031(3) 0.0029(3) 0.0003(3)
P2 0.0264(4) 0.0300(5) 0.0221(4) 0.0018(3) 0.0012(3) 0.0012(3)
S1 0.0260(4) 0.0345(4) 0.0226(4) 0.0021(3) 0.0025(3) 0.0004(3)
S2 0.0300(4) 0.0247(4) 0.0357(5) 0.0043(3) 0.0019(3) -0.0005(3)
O1 0.061(2) 0.119(3) 0.069(2) 0.050(2) 0.0150(17) -0.014(2)
O2 0.0402(15) 0.070(2) 0.064(2) -0.0013(16) -0.0088(14) -0.0141(14)
O3 0.0373(15) 0.0576(19) 0.076(2) -0.0018(16) 0.0167(14) 0.0111(14)
C1 0.0273(16) 0.0282(17) 0.0291(17) -0.0008(13) 0.0074(13) -0.0019(13)
C2 0.0393(19) 0.0277(18) 0.038(2) 0.0019(15) 0.0064(15) -0.0026(14)
C3 0.040(2) 0.036(2) 0.050(2) -0.0072(17) 0.0069(17) -0.0130(17)
C4 0.0309(19) 0.047(2) 0.051(2) -0.0107(18) 0.0027(16) -0.0057(16)
C5 0.0297(18) 0.045(2) 0.047(2) -0.0001(17) -0.0030(16) 0.0053(16)
C6 0.0290(17) 0.0281(18) 0.043(2) -0.0005(15) 0.0073(15) 0.0008(14)
C7 0.0299(16) 0.0248(17) 0.0361(18) 0.0050(14) 0.0069(14) 0.0017(13)
C8 0.043(2) 0.0326(19) 0.044(2) 0.0003(16) 0.0088(16) 0.0075(16)
C9 0.059(2) 0.035(2) 0.053(2) -0.0014(18) 0.017(2) 0.0077(18)
C10 0.053(2) 0.033(2) 0.080(3) 0.008(2) 0.025(2) 0.0149(18)
C11 0.042(2) 0.052(3) 0.069(3) 0.016(2) 0.006(2) 0.0156(19)
C12 0.0353(19) 0.042(2) 0.050(2) 0.0078(18) 0.0010(16) 0.0087(16)
C13 0.0387(19) 0.0313(18) 0.0330(18) 0.0088(15) 0.0082(15) -0.0010(15)
C14 0.0396(19) 0.038(2) 0.0260(17) 0.0056(15) 0.0015(14) 0.0024(15)
C15 0.0266(16) 0.0327(18) 0.0274(17) -0.0006(14) 0.0041(13) -0.0028(14)
C16 0.0361(19) 0.056(2) 0.0287(18) -0.0001(17) 0.0055(15) 0.0032(17)
C17 0.045(2) 0.075(3) 0.034(2) -0.004(2) 0.0156(18) 0.004(2)
C18 0.0318(19) 0.055(2) 0.055(2) -0.005(2) 0.0132(17) 0.0059(17)
C19 0.0322(19) 0.053(2) 0.041(2) 0.0034(18) -0.0007(16) 0.0057(17)
C20 0.0278(17) 0.043(2) 0.0302(18) 0.0013(15) 0.0045(14) -0.0018(15)
C21 0.0288(17) 0.039(2) 0.0226(16) -0.0008(14) 0.0036(13) -0.0038(14)
C22 0.0337(18) 0.041(2) 0.0353(19) -0.0010(16) 0.0012(15) -0.0027(15)
C23 0.055(2) 0.040(2) 0.041(2) -0.0041(17) 0.0063(18) -0.0130(18)
C24 0.045(2) 0.060(3) 0.034(2) -0.0027(18) -0.0021(17) -0.023(2)
C25 0.037(2) 0.063(3) 0.045(2) 0.006(2) -0.0112(17) -0.0061(19)
C26 0.0343(19) 0.048(2) 0.044(2) 0.0022(18) -0.0085(16) -0.0012(17)
C27 0.0383(19) 0.046(2) 0.0323(19) 0.0123(16) -0.0040(15) 0.0079(17)
C28 0.0389(19) 0.038(2) 0.043(2) 0.0173(17) -0.0026(16) 0.0058(16)
C29 0.0320(19) 0.061(3) 0.046(2) 0.017(2) 0.0049(17) -0.0035(18)
C30 0.0281(18) 0.043(2) 0.048(2) 0.0031(18) 0.0030(17) -0.0046(16)
C31 0.0260(17) 0.049(2) 0.038(2) 0.0015(17) 0.0056(15) 0.0019(16)
Cl1 0.149(2) 0.0620(13) 0.189(3) 0.0097(15) 0.068(2) 0.0240(13)
Cl2 0.1338(17) 0.1002(15) 0.0763(12) 0.0411(11) 0.0443(11) 0.0508(13)
C32 0.115(6) 0.083(5) 0.095(5) 0.002(4) 0.034(5) 0.013(5)
Cl1B 0.173(9) 0.156(8) 0.125(7) -0.049(6) -0.008(6) -0.036(7)
Cl2B 0.103(6) 0.121(6) 0.123(7) 0.025(5) 0.031(5) -0.028(5)
C32B 0.121(8) 0.089(8) 0.105(8) -0.003(7) 0.022(7) 0.000(7)
B1 0.047(3) 0.048(3) 0.038(2) 0.005(2) 0.001(2) 0.005(2)
F1 0.107(2) 0.097(2) 0.0473(15) 0.0063(15) 0.0206(15) 0.0389(18)
F2 0.098(2) 0.0566(17) 0.080(2) 0.0170(15) -0.0122(16) -0.0123(16)
F3 0.0446(14) 0.114(2) 0.0719(18) 0.0502(17) 0.0044(12) 0.0154(14)
O4 0.0433(16) 0.0624(19) 0.0512(17) 0.0206(15) 0.0042(13) 0.0146(14)
B2 0.043(2) 0.045(3) 0.040(2) 0.005(2) -0.0009(19) 0.007(2)
F5 0.0480(13) 0.0711(17) 0.0546(15) 0.0220(13) 0.0043(11) 0.0134(12)
F6 0.0514(13) 0.0572(15) 0.0631(16) -0.0064(12) 0.0017(12) 0.0149(12)
F7 0.0722(17) 0.0609(16) 0.0786(19) -0.0112(15) -0.0208(14) -0.0074(14)

loop_
_atom_type_symbol
_atom_type_description
_atom_type_scat_dispersion_real
_atom_type_scat_dispersion_imag
_atom_type_scat_source
C C 0.0033 0.0016 'International Tables Vol C Tables 4.2.6.8 and 6.1.1.4'
H H 0.0000 0.0000 'International Tables Vol C Tables 4.2.6.8 and 6.1.1.4'
B B 0.0013 0.0007 'International Tables Vol C Tables 4.2.6.8 and 6.1.1.4'
O O 0.0106 0.0060 'International Tables Vol C Tables 4.2.6.8 and 6.1.1.4'
F F 0.0171 0.0103 'International Tables Vol C Tables 4.2.6.8 and 6.1.1.4'
P P 0.1023 0.0942 'International Tables Vol C Tables 4.2.6.8 and 6.1.1.4'
S S 0.1246 0.1234 'International Tables Vol C Tables 4.2.6.8 and 6.1.1.4'
Cl Cl 0.1484 0.1585 'International Tables Vol C Tables 4.2.6.8 and 6.1.1.4'
Fe Fe 0.3463 0.8444 'International Tables Vol C Tables 4.2.6.8 and 6.1.1.4'
Ni Ni 0.3393 1.1124 'International Tables Vol C Tables 4.2.6.8 and 6.1.1.4'

loop_
_exptl_crystal_face_index_h
_exptl_crystal_face_index_k
_exptl_crystal_face_index_l
_exptl_crystal_face_perp_dist
0.00 1.00 0.00 0.1170
0.00 -1.00 0.00 0.1450
1.00 0.00 -1.00 0.0660
-1.00 0.00 1.00 0.0180
0.00 0.00 1.00 0.0230
0.00 0.00 -1.00 0.0610

loop_
_geom_angle_atom_site_label_1
_geom_angle_atom_site_label_2
_geom_angle_atom_site_label_3
_geom_angle
P2 Ni1 P1 88.45(3)
P2 Ni1 S1 177.82(3)
P1 Ni1 S1 92.72(3)
P2 Ni1 S2 95.51(3)
P1 Ni1 S2 174.72(4)
S1 Ni1 S2 83.43(3)
P2 Ni1 Fe1 120.79(3)
P1 Ni1 Fe1 123.33(3)
S1 Ni1 Fe1 57.05(2)
S2 Ni1 Fe1 57.27(3)
P2 Ni1 H1 94.6(12)
P1 Ni1 H1 100.7(11)
S1 Ni1 H1 83.3(12)
S2 Ni1 H1 82.5(12)
Fe1 Ni1 H1 37.1(12)
C31 Fe1 C30 92.04(17)
C31 Fe1 C29 96.27(18)
C30 Fe1 C29 98.09(17)
C31 Fe1 S1 93.17(12)
C30 Fe1 S1 164.96(12)
C29 Fe1 S1 95.35(12)
C31 Fe1 S2 166.39(12)
C30 Fe1 S2 93.68(12)
C29 Fe1 S2 95.14(13)
S1 Fe1 S2 78.38(3)
C31 Fe1 Ni1 113.33(12)
C30 Fe1 Ni1 112.28(12)
C29 Fe1 Ni1 135.70(12)
S1 Fe1 Ni1 52.77(2)
S2 Fe1 Ni1 53.07(2)
C31 Fe1 H1 84.2(13)
C30 Fe1 H1 81.1(13)
C29 Fe1 H1 179.1(14)
S1 Fe1 H1 85.4(13)
S2 Fe1 H1 84.5(13)
Ni1 Fe1 H1 44.6(13)
C1 P1 C7 105.01(15)
C1 P1 C13 104.34(15)
C7 P1 C13 108.97(16)
C1 P1 Ni1 118.49(11)
C7 P1 Ni1 110.45(11)
C13 P1 Ni1 109.12(11)
C15 P2 C21 104.70(15)
C15 P2 C14 106.57(16)
C21 P2 C14 106.40(16)
C15 P2 Ni1 114.58(11)
C21 P2 Ni1 117.00(11)
C14 P2 Ni1 106.88(12)
C27 S1 Ni1 102.58(13)
C27 S1 Fe1 102.12(13)
Ni1 S1 Fe1 70.18(3)
C28 S2 Ni1 103.31(12)
C28 S2 Fe1 100.16(13)
Ni1 S2 Fe1 69.67(3)
C6 C1 C2 119.8(3)
C6 C1 P1 120.7(3)
C2 C1 P1 119.5(3)
C3 C2 C1 119.3(3)
C3 C2 H2 120.3
C1 C2 H2 120.3
C2 C3 C4 120.7(3)
C2 C3 H3 119.7
C4 C3 H3 119.7
C3 C4 C5 120.1(3)
C3 C4 H4 119.9
C5 C4 H4 119.9
C6 C5 C4 119.5(3)
C6 C5 H5 120.2
C4 C5 H5 120.2
C1 C6 C5 120.6(3)
C1 C6 H6 119.7
C5 C6 H6 119.7
C8 C7 C12 118.8(3)
C8 C7 P1 119.9(2)
C12 C7 P1 121.1(3)
C9 C8 C7 121.0(4)
C9 C8 H8 119.5
C7 C8 H8 119.5
C8 C9 C10 120.1(4)
C8 C9 H9 119.9
C10 C9 H9 119.9
C11 C10 C9 119.5(4)
C11 C10 H10 120.3
C9 C10 H10 120.3
C10 C11 C12 121.1(4)
C10 C11 H11 119.5
C12 C11 H11 119.5
C7 C12 C11 119.5(4)
C7 C12 H12 120.3
C11 C12 H12 120.3
C14 C13 P1 110.5(2)
C14 C13 H13A 109.5
P1 C13 H13A 109.5
C14 C13 H13B 109.5
P1 C13 H13B 109.5
H13A C13 H13B 108.1
C13 C14 P2 108.6(2)
C13 C14 H14A 110.0
P2 C14 H14A 110.0
C13 C14 H14B 110.0
P2 C14 H14B 110.0
H14A C14 H14B 108.4
C20 C15 C16 119.4(3)
C20 C15 P2 119.8(2)
C16 C15 P2 120.8(3)
C17 C16 C15 119.9(3)
C17 C16 H16 120.1
C15 C16 H16 120.1
C16 C17 C18 120.4(3)
C16 C17 H17 119.8
C18 C17 H17 119.8
C19 C18 C17 119.9(3)
C19 C18 H18 120.1
C17 C18 H18 120.1
C18 C19 C20 120.4(3)
C18 C19 H19 119.8
C20 C19 H19 119.8
C15 C20 C19 120.1(3)
C15 C20 H20 119.9
C19 C20 H20 119.9
C26 C21 C22 119.2(3)
C26 C21 P2 121.6(3)
C22 C21 P2 119.2(2)
C23 C22 C21 119.8(3)
C23 C22 H22 120.1
C21 C22 H22 120.1
C24 C23 C22 120.5(4)
C24 C23 H23 119.7
C22 C23 H23 119.7
C23 C24 C25 120.0(3)
C23 C24 H24 120.0
C25 C24 H24 120.0
C24 C25 C26 120.6(4)
C24 C25 H25 119.7
C26 C25 H25 119.7
C25 C26 C21 120.0(4)
C25 C26 H26 120.0
C21 C26 H26 120.0
C28 C27 S1 112.9(2)
C28 C27 H27A 109.0
S1 C27 H27A 109.0
C28 C27 H27B 109.0
S1 C27 H27B 109.0
H27A C27 H27B 107.8
C27 C28 S2 112.5(2)
C27 C28 H28A 109.1
S2 C28 H28A 109.1
C27 C28 H28B 109.1
S2 C28 H28B 109.1
H28A C28 H28B 107.8
O1 C29 Fe1 178.0(4)
O2 C30 Fe1 176.7(4)
O3 C31 Fe1 178.8(4)
Cl1 C32 Cl2 113.1(5)
Cl1 C32 H32A 109.0
Cl2 C32 H32A 109.0
Cl1 C32 H32B 109.0
Cl2 C32 H32B 109.0
H32A C32 H32B 107.8
Cl1B C32B Cl2B 109.1(11)
Cl1B C32B H32C 109.9
Cl2B C32B H32C 109.9
Cl1B C32B H32D 109.9
Cl2B C32B H32D 109.9
H32C C32B H32D 108.3
F3 B1 F2 113.4(4)
F3 B1 F1 112.0(4)
F2 B1 F1 108.4(4)
F3 B1 O4 108.7(3)
F2 B1 O4 107.3(3)
F1 B1 O4 106.7(3)
B2 O4 B1 128.0(3)
B2 O4 H4O 126(4)
B1 O4 H4O 103(4)
F7 B2 F6 111.5(3)
F7 B2 F5 109.4(4)
F6 B2 F5 109.0(3)
F7 B2 O4 111.1(4)
F6 B2 O4 109.4(3)
F5 B2 O4 106.2(3)

loop_
_geom_bond_atom_site_label_1
_geom_bond_atom_site_label_2
_geom_bond_distance
Ni1 P2 2.1572(9)
Ni1 P1 2.1593(9)
Ni1 S1 2.1969(9)
Ni1 S2 2.2128(9)
Ni1 Fe1 2.5958(6)
Ni1 H1 1.84(4)
Fe1 C31 1.778(4)
Fe1 C30 1.802(4)
Fe1 C29 1.835(4)
Fe1 S1 2.3152(9)
Fe1 S2 2.3287(10)
Fe1 H1 1.58(4)
P1 C1 1.814(3)
P1 C7 1.820(3)
P1 C13 1.842(3)
P2 C15 1.813(3)
P2 C21 1.822(3)
P2 C14 1.836(4)
S1 C27 1.822(3)
S2 C28 1.836(3)
O1 C29 1.126(5)
O2 C30 1.131(4)
O3 C31 1.143(4)
C1 C6 1.378(5)
C1 C2 1.405(5)
C2 C3 1.379(5)
C2 H2 0.9500
C3 C4 1.379(5)
C3 H3 0.9500
C4 C5 1.390(5)
C4 H4 0.9500
C5 C6 1.385(5)
C5 H5 0.9500
C6 H6 0.9500
C7 C8 1.389(5)
C7 C12 1.391(5)
C8 C9 1.374(5)
C8 H8 0.9500
C9 C10 1.383(6)
C9 H9 0.9500
C10 C11 1.368(6)
C10 H10 0.9500
C11 C12 1.393(5)
C11 H11 0.9500
C12 H12 0.9500
C13 C14 1.529(5)
C13 H13A 0.9900
C13 H13B 0.9900
C14 H14A 0.9900
C14 H14B 0.9900
C15 C20 1.389(5)
C15 C16 1.395(5)
C16 C17 1.390(5)
C16 H16 0.9500
C17 C18 1.392(6)
C17 H17 0.9500
C18 C19 1.368(5)
C18 H18 0.9500
C19 C20 1.400(5)
C19 H19 0.9500
C20 H20 0.9500
C21 C26 1.395(5)
C21 C22 1.398(5)
C22 C23 1.392(5)
C22 H22 0.9500
C23 C24 1.376(6)
C23 H23 0.9500
C24 C25 1.377(6)
C24 H24 0.9500
C25 C26 1.389(5)
C25 H25 0.9500
C26 H26 0.9500
C27 C28 1.519(5)
C27 H27A 0.9900
C27 H27B 0.9900
C28 H28A 0.9900
C28 H28B 0.9900
Cl1 C32 1.728(7)
Cl2 C32 1.730(7)
C32 H32A 0.9900
C32 H32B 0.9900
Cl1B C32B 1.719(10)
Cl2B C32B 1.728(10)
C32B H32C 0.9900
C32B H32D 0.9900
B1 F3 1.343(5)
B1 F2 1.358(5)
B1 F1 1.362(5)
B1 O4 1.527(5)
O4 B2 1.525(5)
O4 H4O 0.75(5)
B2 F7 1.361(5)
B2 F6 1.365(5)
B2 F5 1.407(5)

loop_
_geom_hbond_atom_site_label_D
_geom_hbond_atom_site_label_H
_geom_hbond_atom_site_label_A
_geom_hbond_distance_DH
_geom_hbond_distance_HA
_geom_hbond_distance_DA
_geom_hbond_angle_DHA
_geom_hbond_site_symmetry_A
O4 H4O F5 0.75(5) 1.98(5) 2.648(3) 150(6) 3_756
